data_4000299
_journal_name_full 'Chemistry of Materials'
_journal_paper_doi 10.1021/cm030306f
_journal_year 2003
_chemical_formula_moiety 'C4 H23 N4 O17 P4 Sc3'
_chemical_formula_sum 'C4 H29 N4 O21 P4 Sc3'
_chemical_formula_weight 728.07
_space_group_IT_number 14
_symmetry_cell_setting monoclinic
_symmetry_space_group_name_Hall '-P 2yn'
_symmetry_space_group_name_H-M 'P 1 21/n 1'
_atom_sites_solution_hydrogens geom
_atom_sites_solution_primary direct
_atom_sites_solution_secondary difmap
_cell_angle_alpha 90
_cell_angle_beta 96.877(5)
_cell_angle_gamma 90
_cell_formula_units_Z 4
_cell_length_a 8.603(2)
_cell_length_b 15.476(3)
_cell_length_c 16.504(4)
_cell_measurement_temperature 293(2)
_cell_measurement_wavelength 0.71073
_cell_volume 2181.5(8)
_diffrn_ambient_temperature 293(2)
_diffrn_measured_fraction_theta_full 0.922
_diffrn_measured_fraction_theta_max 0.922
_diffrn_radiation_monochromator graphite
_diffrn_radiation_probe x-ray
_diffrn_radiation_type MoK\a
_diffrn_radiation_wavelength 0.71073
_diffrn_reflns_av_R_equivalents 0.04
_diffrn_reflns_av_unetI/netI 0.0419
_diffrn_reflns_limit_h_max 9
_diffrn_reflns_limit_h_min -10
_diffrn_reflns_limit_k_max 19
_diffrn_reflns_limit_k_min -20
_diffrn_reflns_limit_l_max 21
_diffrn_reflns_limit_l_min -21
_diffrn_reflns_number 12138
_diffrn_reflns_theta_full 28.26
_diffrn_reflns_theta_max 28.26
_diffrn_reflns_theta_min 1.81
_exptl_absorpt_coefficient_mu 1.31
_exptl_absorpt_correction_type none
_exptl_crystal_colour colorless
_exptl_crystal_density_diffrn 2.217
_exptl_crystal_density_method 'not measured'
_exptl_crystal_description prism
_exptl_crystal_F_000 1488
_exptl_crystal_size_max 0.14
_exptl_crystal_size_mid 0.11
_exptl_crystal_size_min 0.07
_refine_diff_density_max 1.012
_refine_diff_density_min -0.686
_refine_diff_density_rms 0.133
_refine_ls_extinction_method none
_refine_ls_goodness_of_fit_ref 1.052
_refine_ls_hydrogen_treatment mixed
_refine_ls_matrix_type full
_refine_ls_number_parameters 358
_refine_ls_number_reflns 4985
_refine_ls_number_restraints 0
_refine_ls_restrained_S_all 1.052
_refine_ls_R_factor_all 0.0548
_refine_ls_R_factor_gt 0.0443
_refine_ls_shift/su_max 0.085
_refine_ls_shift/su_mean 0.005
_refine_ls_structure_factor_coef Fsqd
_refine_ls_weighting_details 'calc w=1/[\s^2^(Fo^2^)+(0.0764P)^2^+4.9158P] where P=(Fo^2^+2Fc^2^)/3'
_refine_ls_weighting_scheme calc
_refine_ls_wR_factor_gt 0.1301
_refine_ls_wR_factor_ref 0.1383
_reflns_number_gt 4053
_reflns_number_total 4985
_reflns_threshold_expression >2sigma(I)
_cod_original_sg_symbol_H-M 'P 21/n'
_cod_database_code 4000299

loop_
_symmetry_equiv_pos_as_xyz
'x, y, z'
'-x+1/2, y+1/2, -z+1/2'
'-x, -y, -z'
'x-1/2, -y-1/2, z-1/2'

loop_
_atom_site_label
_atom_site_type_symbol
_atom_site_fract_x
_atom_site_fract_y
_atom_site_fract_z
_atom_site_U_iso_or_equiv
_atom_site_adp_type
_atom_site_occupancy
_atom_site_symmetry_multiplicity
_atom_site_calc_flag
_atom_site_refinement_flags
_atom_site_disorder_assembly
_atom_site_disorder_group
Sc1 Sc 0.63355(8) 0.79805(4) 0.16364(4) 0.01278(16) Uani 1 1 d . . .
Sc2 Sc 0.49585(8) 0.89323(4) 0.52210(4) 0.01201(16) Uani 1 1 d . . .
Sc3 Sc 1.02152(8) 0.76914(4) 0.29943(4) 0.01356(16) Uani 1 1 d . . .
P1 P 0.22760(11) 0.76200(6) 0.13355(6) 0.0147(2) Uani 1 1 d . . .
P2 P 0.26411(10) 0.71634(6) 0.47600(5) 0.0133(2) Uani 1 1 d . . .
P3 P 0.81649(11) 0.60698(6) 0.19758(5) 0.0140(2) Uani 1 1 d . . .
P4 P 0.66826(11) 0.79002(6) 0.37165(5) 0.0151(2) Uani 1 1 d . . .
O1 O 0.3708(2) 0.99391(13) 0.45826(12) 0.0052(4) Uani 1 1 d . . .
O2 O 0.6035(3) 0.86154(17) 0.42101(16) 0.0209(6) Uani 1 1 d . . .
O3 O 0.3147(3) 0.81082(17) 0.48960(16) 0.0194(5) Uani 1 1 d . . .
O4 O 0.5880(3) 0.79072(19) 0.28426(16) 0.0225(6) Uani 1 1 d . . .
O5 O 0.6605(3) 0.81028(17) 0.04101(16) 0.0194(6) Uani 1 1 d . . .
O6 O 0.4075(3) 0.92627(18) 0.63045(16) 0.0209(6) Uani 1 1 d . . .
O7 O 0.6546(3) 0.81416(18) 0.58558(17) 0.0243(6) Uani 1 1 d . . .
O8 O 0.8462(3) 0.79337(19) 0.37542(16) 0.0215(6) Uani 1 1 d . . .
O9 O 1.1036(3) 0.88146(15) 0.33821(15) 0.0136(5) Uani 1 1 d . . .
O10 O 0.8665(3) 0.81877(15) 0.20413(13) 0.0097(4) Uani 1 1 d . . .
O11 O 0.5942(3) 0.92567(15) 0.17168(14) 0.0134(5) Uani 1 1 d . . .
O12 O 0.9246(3) 0.64688(17) 0.26745(16) 0.0212(6) Uani 1 1 d . . .
O13 O 0.1684(3) 0.70545(17) 0.39177(16) 0.0196(6) Uani 1 1 d . . .
O14 O 0.4025(3) 0.7650(2) 0.12961(17) 0.0244(6) Uani 1 1 d . . .
O15 O 0.4091(3) 0.65773(18) 0.48163(17) 0.0224(6) Uani 1 1 d . . .
O16 O 0.6354(3) 0.69990(18) 0.40934(18) 0.0233(6) Uani 1 1 d . . .
H16 H 0.5453 0.6987 0.4209 0.08(3) Uiso 1 1 calc R . .
O17 O 0.6832(3) 0.66644(17) 0.16491(16) 0.0204(6) Uani 1 1 d . . .
O18 O 0.1930(3) 0.7606(2) 0.22181(17) 0.0254(6) Uani 1 1 d . . .
O19 O 0.1600(4) 0.84756(19) 0.0925(2) 0.0314(7) Uani 1 1 d . . .
H19 H 0.0755 0.8375 0.0656 0.046(17) Uiso 1 1 calc R . .
O20 O 0.7298(3) 0.52811(19) 0.23276(18) 0.0249(6) Uani 1 1 d . . .
H20 H 0.7945 0.4956 0.2573 0.06(2) Uiso 1 1 calc R . .
N1 N 1.3647(4) 0.9423(2) 0.2903(2) 0.0217(7) Uani 1 1 d . . .
H1A H 1.4241 0.9735 0.3273 0.06(2) Uiso 1 1 calc R . .
H1B H 1.4247 0.9053 0.2668 0.07(2) Uiso 1 1 calc R . .
H1C H 1.294 0.9131 0.3146 0.022(12) Uiso 1 1 calc R . .
N2 N 0.4073(5) 0.6187(3) 0.2922(3) 0.0373(10) Uani 1 1 d . . .
H3A H 0.3341 0.6492 0.3132 0.11(3) Uiso 1 1 calc R . .
H3B H 0.4674 0.654 0.2669 0.07(2) Uiso 1 1 calc R . .
H3C H 0.466 0.591 0.3321 0.17(5) Uiso 1 1 calc R . .
N3 N 0.9038(5) 0.5948(3) 0.4442(3) 0.0380(10) Uani 1 1 d . . .
H3A H 0.8074 0.6162 0.4424 0.046(17) Uiso 1 1 calc R . .
H3B H 0.9211 0.5785 0.3943 0.08(3) Uiso 1 1 calc R . .
H3C H 0.973 0.6352 0.4624 0.057(19) Uiso 1 1 calc R . .
N4 N 1.0050(5) 0.8790(2) 0.5096(2) 0.0288(8) Uani 1 1 d . . .
C1 C 0.4204(5) 0.9803(3) -0.0006(3) 0.0257(9) Uani 1 1 d . . .
H5A H 0.4046 0.9623 0.0541 0.027(12) Uiso 1 1 calc R . .
H5B H 0.3411 1.023 -0.0186 0.047(16) Uiso 1 1 calc R . .
C2 C 1.2841(5) 1.0002(3) 0.2278(3) 0.0264(9) Uani 1 1 d . . .
H6A H 1.2297 0.9664 0.1837 0.021(11) Uiso 1 1 calc R . .
H6B H 1.3598 1.0368 0.2054 0.048(16) Uiso 1 1 calc R . .
C3 C 1.1683(6) 1.0552(3) 0.2670(3) 0.0314(10) Uani 1 1 d . . .
H7A H 1.089 1.0184 0.2861 0.043(15) Uiso 1 1 calc R . .
H7B H 1.2221 1.0854 0.3136 0.062(19) Uiso 1 1 calc R . .
C4 C 0.0092(7) 1.0292(4) 0.4644(3) 0.0251(11) Uani 0.75 1 d P . .
C5 C 0.040(3) 1.0300(14) 0.5231(15) 0.043(5) Uani 0.25 1 d P . .
O21 O 0.5782(6) 0.4906(3) 0.3939(4) 0.0805(16) Uani 1 1 d . . .

loop_
_atom_site_aniso_label
_atom_site_aniso_U_11
_atom_site_aniso_U_22
_atom_site_aniso_U_33
_atom_site_aniso_U_23
_atom_site_aniso_U_13
_atom_site_aniso_U_12
Sc1 0.0122(3) 0.0157(3) 0.0107(3) -0.0010(2) 0.0023(2) 0.0006(2)
Sc2 0.0133(3) 0.0117(3) 0.0112(3) 0.0004(2) 0.0020(2) 0.0004(2)
Sc3 0.0120(3) 0.0177(3) 0.0111(3) -0.0005(2) 0.0022(2) -0.0003(2)
P1 0.0120(4) 0.0189(5) 0.0135(4) -0.0019(3) 0.0023(3) -0.0028(3)
P2 0.0116(4) 0.0167(4) 0.0116(4) -0.0007(3) 0.0018(3) -0.0005(3)
P3 0.0152(4) 0.0139(4) 0.0133(4) 0.0003(3) 0.0034(3) -0.0004(3)
P4 0.0140(5) 0.0200(5) 0.0119(4) -0.0012(3) 0.0039(3) 0.0010(3)
O1 0.0038(10) 0.0041(9) 0.0070(10) 0.0006(7) -0.0019(8) -0.0010(8)
O2 0.0259(15) 0.0214(14) 0.0168(13) -0.0030(10) 0.0077(11) 0.0034(11)
O3 0.0201(13) 0.0172(13) 0.0206(13) 0.0001(10) 0.0010(10) -0.0058(11)
O4 0.0172(13) 0.0366(16) 0.0140(13) -0.0017(11) 0.0035(10) 0.0018(12)
O5 0.0204(13) 0.0228(14) 0.0162(13) 0.0019(10) 0.0069(10) 0.0049(11)
O6 0.0243(14) 0.0219(14) 0.0176(13) -0.0008(10) 0.0073(11) -0.0038(11)
O7 0.0278(15) 0.0209(14) 0.0226(14) 0.0045(11) -0.0032(11) 0.0067(12)
O8 0.0152(13) 0.0342(16) 0.0157(13) -0.0033(11) 0.0039(10) -0.0015(11)
O9 0.0123(12) 0.0100(11) 0.0192(12) -0.0023(9) 0.0048(9) -0.0052(9)
O10 0.0038(10) 0.0171(12) 0.0079(11) 0.0043(9) -0.0003(8) -0.0014(9)
O11 0.0168(12) 0.0078(11) 0.0151(12) -0.0036(9) -0.0001(9) 0.0035(9)
O12 0.0226(14) 0.0200(13) 0.0198(13) -0.0035(10) -0.0025(11) -0.0012(11)
O13 0.0236(14) 0.0202(13) 0.0141(13) 0.0000(10) -0.0015(10) -0.0004(11)
O14 0.0130(13) 0.0404(17) 0.0201(14) -0.0039(12) 0.0034(11) -0.0042(12)
O15 0.0150(13) 0.0260(14) 0.0267(14) 0.0021(11) 0.0040(11) 0.0043(11)
O16 0.0198(14) 0.0243(14) 0.0274(15) 0.0034(11) 0.0095(12) 0.0002(11)
O17 0.0210(14) 0.0167(13) 0.0233(14) 0.0000(10) 0.0015(11) 0.0024(11)
O18 0.0177(14) 0.0430(18) 0.0166(14) -0.0024(12) 0.0073(11) -0.0008(12)
O19 0.0357(19) 0.0219(15) 0.0334(17) 0.0025(12) -0.0083(14) -0.0006(13)
O20 0.0222(15) 0.0254(15) 0.0273(15) 0.0082(12) 0.0042(12) -0.0038(12)
N1 0.0202(17) 0.0227(17) 0.0227(17) -0.0030(13) 0.0043(13) 0.0027(14)
N2 0.037(2) 0.030(2) 0.042(2) -0.0082(18) -0.0080(19) -0.0044(18)
N3 0.021(2) 0.039(2) 0.054(3) 0.021(2) 0.0051(18) 0.0030(17)
N4 0.036(2) 0.0222(18) 0.0270(19) -0.0010(14) -0.0008(15) 0.0032(15)
C1 0.024(2) 0.025(2) 0.028(2) -0.0014(16) 0.0062(17) 0.0008(17)
C2 0.025(2) 0.031(2) 0.023(2) 0.0022(17) 0.0038(16) -0.0005(18)
C3 0.040(3) 0.025(2) 0.029(2) 0.0014(17) 0.0033(19) 0.0115(19)
C4 0.033(3) 0.024(3) 0.020(3) 0.002(2) 0.007(2) 0.007(2)
C5 0.054(14) 0.032(12) 0.041(14) 0.004(9) -0.007(10) 0.013(10)
O21 0.054(3) 0.068(3) 0.114(4) 0.030(3) -0.012(3) -0.007(2)
